data_4119351
loop_
_publ_author_name
'Imogen A. Riddell'
'Yana R. Hristova'
'Jack K. Clegg'
'Christopher S. Wood'
'Boris Breiner'
'Jonathan R. Nitschke'

_publ_section_title
;
 Five Discrete Multinuclear Metal-Organic Assemblies from One Ligand:
 Deciphering the Effects of Different Templates
;
_journal_name_full 'Journal of the American Chemical Society'
_journal_page_first 2723
_journal_page_last 2733
_journal_paper_doi 10.1021/ja311285b
_journal_volume 135
_journal_year 2013
_chemical_formula_moiety
;
C144 H108 Fe4 N24, 4(B F4), 4(C2 S2 N O4 F6), 10(C2 H3 N), 10(C6 H14 O)
;
_chemical_formula_sum 'C232 H278 B4 F40 Fe4 N42 O26 S8'
_chemical_formula_weight 5354.08
_chemical_name_systematic
; 
 ? 
;
_space_group_IT_number 15
_symmetry_cell_setting monoclinic
_symmetry_Int_Tables_number 15
_symmetry_space_group_name_Hall '-C 2yc'
_symmetry_space_group_name_H-M 'C 1 2/c 1'
_atom_sites_solution_hydrogens geom
_atom_sites_solution_primary direct
_atom_sites_solution_secondary difmap
_audit_creation_method SHELXL-97
_cell_angle_alpha 90.00
_cell_angle_beta 94.065(2)
_cell_angle_gamma 90.00
_cell_formula_units_Z 4
_cell_length_a 26.8643(6)
_cell_length_b 37.9527(14)
_cell_length_c 22.2933(4)
_cell_measurement_reflns_used 5833
_cell_measurement_temperature 120(2)
_cell_measurement_theta_max 44.6092
_cell_measurement_theta_min 3.2958
_cell_volume 22672.5(11)
_computing_cell_refinement
;
CrysAlisPro, Agilent Technologies,
Version 1.171.35.11 (release 16-05-2011 CrysAlis171 .NET)
(compiled May 16 2011,17:55:39)
;
_computing_data_collection
;
CrysAlisPro, Agilent Technologies,
Version 1.171.35.11 (release 16-05-2011 CrysAlis171 .NET)
(compiled May 16 2011,17:55:39)
;
_computing_data_reduction
;
CrysAlisPro, Agilent Technologies,
Version 1.171.35.11 (release 16-05-2011 CrysAlis171 .NET)
(compiled May 16 2011,17:55:39)
;
_computing_molecular_graphics
;ORTEP-3 (Farrugia, 1997)
WINGX-32 (Farrugia, 1999) 
;
_computing_publication_material 'enCIFer 1.1 (CCDC, 2005)'
_computing_structure_refinement 'SHELXL-97 (Sheldrick, 1997)'
_computing_structure_solution 'SUPERFLIP (Palatinus & Chapuis, 2007)'
_diffrn_ambient_temperature 120(2)
_diffrn_detector_area_resol_mean 16.1183
_diffrn_measured_fraction_theta_full 0.987
_diffrn_measured_fraction_theta_max 0.987
_diffrn_measurement_device_type 'Xcalibur, Eos, Gemini ultra'
_diffrn_measurement_method '\f & \w scans'
_diffrn_radiation_monochromator mirror
_diffrn_radiation_source 'Enhance Ultra (Cu) x-ray Source'
_diffrn_radiation_type CuK\a
_diffrn_radiation_wavelength 1.54184
_diffrn_reflns_av_R_equivalents 0.0412
_diffrn_reflns_av_sigmaI/netI 0.0599
_diffrn_reflns_limit_h_max 24
_diffrn_reflns_limit_h_min -24
_diffrn_reflns_limit_k_max 34
_diffrn_reflns_limit_k_min -13
_diffrn_reflns_limit_l_max 20
_diffrn_reflns_limit_l_min -8
_diffrn_reflns_number 16330
_diffrn_reflns_theta_full 44.66
_diffrn_reflns_theta_max 44.66
_diffrn_reflns_theta_min 3.30
_exptl_absorpt_coefficient_mu 3.638
_exptl_absorpt_correction_T_max 1.00000
_exptl_absorpt_correction_T_min 0.49540
_exptl_absorpt_correction_type multi-scan
_exptl_absorpt_process_details
;
CrysAlisPro, Agilent Technologies,
Version 1.171.34.49 (release 20-01-2011 CrysAlis171 .NET)
(compiled Jan 20 2011,15:58:25)
empirical absorption correction using spherical harmonics,
 implemented in SCALE3 ABSPACK scaling algorithm.
;
_exptl_crystal_colour purple
_exptl_crystal_density_diffrn 1.486
_exptl_crystal_description plate
_exptl_crystal_F_000 10496
_exptl_crystal_size_max 0.30
_exptl_crystal_size_mid 0.25
_exptl_crystal_size_min 0.02
_platon_squeeze_details
;
;
_refine_diff_density_max 0.816
_refine_diff_density_min -0.537
_refine_diff_density_rms 0.077
_refine_ls_extinction_method none
_refine_ls_goodness_of_fit_ref 1.212
_refine_ls_hydrogen_treatment constr
_refine_ls_matrix_type full
_refine_ls_number_parameters 665
_refine_ls_number_reflns 8883
_refine_ls_number_restraints 21
_refine_ls_restrained_S_all 1.215
_refine_ls_R_factor_all 0.1249
_refine_ls_R_factor_gt 0.1070
_refine_ls_shift/su_max 0.001
_refine_ls_shift/su_mean 0.000
_refine_ls_structure_factor_coef Fsqd
_refine_ls_weighting_details 'calc w=1/[\s^2^(Fo^2^)+(0.2000P)^2^+0.0000P] where P=(Fo^2^+2Fc^2^)/3'
_refine_ls_weighting_scheme calc
_refine_ls_wR_factor_gt 0.3060
_refine_ls_wR_factor_ref 0.3233
_reflns_number_gt 6221
_reflns_number_total 8883
_reflns_threshold_expression >2sigma(I)
_cod_data_source_file ja311285b_si_001_02.cif
_cod_data_source_block FeBF4
_cod_database_code 4119351

loop_
_symmetry_equiv_pos_as_xyz
'x, y, z'
'-x, y, -z+1/2'
'x+1/2, y+1/2, z'
'-x+1/2, y+1/2, -z+1/2'
'-x, -y, -z'
'x, -y, z-1/2'
'-x+1/2, -y+1/2, -z'
'x+1/2, -y+1/2, z-1/2'

loop_
_atom_site_label
_atom_site_type_symbol
_atom_site_fract_x
_atom_site_fract_y
_atom_site_fract_z
_atom_site_U_iso_or_equiv
_atom_site_adp_type
_atom_site_occupancy
_atom_site_symmetry_multiplicity
_atom_site_calc_flag
_atom_site_refinement_flags
C1 C 0.7270(5) 0.5326(2) 0.7571(6) 0.220(4) Uani 1 1 d G
H1 H 0.7380 0.5558 0.7674 0.263 Uiso 1 1 calc R
C2 C 0.7585(4) 0.5097(3) 0.7291(6) 0.220(4) Uani 1 1 d G
H2 H 0.7909 0.5172 0.7202 0.263 Uiso 1 1 calc R
C3 C 0.7425(5) 0.4758(3) 0.7140(6) 0.220(4) Uani 1 1 d G
H3 H 0.7640 0.4602 0.6949 0.263 Uiso 1 1 calc R
C4 C 0.6951(5) 0.4648(2) 0.7269(6) 0.220(4) Uani 1 1 d G
C5 C 0.6636(4) 0.4877(3) 0.7549(6) 0.220(4) Uani 1 1 d G
H5 H 0.6312 0.4802 0.7638 0.263 Uiso 1 1 calc R
C6 C 0.6796(5) 0.5216(3) 0.7700(6) 0.220(4) Uani 1 1 d G
H6 H 0.6582 0.5372 0.7892 0.263 Uiso 1 1 calc R
C7 C 0.6623(3) 0.4230(3) 0.6590(5) 0.079(3) Uani 1 1 d .
H7 H 0.6627 0.4405 0.6286 0.095 Uiso 1 1 calc R
C8 C 0.6454(3) 0.3900(3) 0.6445(4) 0.069(2) Uani 1 1 d .
C9 C 0.6352(3) 0.3319(2) 0.6851(4) 0.071(3) Uani 1 1 d .
H9 H 0.6362 0.3163 0.7185 0.085 Uiso 1 1 calc R
C10 C 0.6231(3) 0.3201(3) 0.6279(4) 0.073(3) Uani 1 1 d .
C11 C 0.6215(3) 0.3410(3) 0.5783(4) 0.079(3) Uani 1 1 d .
H11 H 0.6137 0.3317 0.5392 0.095 Uiso 1 1 calc R
C12 C 0.6318(4) 0.3768(3) 0.5875(4) 0.082(3) Uani 1 1 d .
H12 H 0.6294 0.3924 0.5541 0.099 Uiso 1 1 calc R
C13 C 0.6149(3) 0.2815(3) 0.6181(3) 0.071(3) Uani 1 1 d .
C14 C 0.5723(3) 0.2696(3) 0.5885(3) 0.068(2) Uani 1 1 d .
H14 H 0.5468 0.2861 0.5770 0.082 Uiso 1 1 calc R
C15 C 0.5999(4) 0.2125(3) 0.5902(3) 0.067(2) Uani 1 1 d .
C16 C 0.6434(4) 0.2197(3) 0.6255(5) 0.088(3) Uani 1 1 d .
H16 H 0.6665 0.2019 0.6386 0.106 Uiso 1 1 calc R
C17 C 0.6507(4) 0.2541(4) 0.6398(4) 0.111(4) Uani 1 1 d .
H17 H 0.6795 0.2608 0.6644 0.133 Uiso 1 1 calc R
C18 C 0.5900(4) 0.1764(3) 0.5692(4) 0.076(3) Uani 1 1 d .
H18 H 0.6134 0.1579 0.5769 0.091 Uiso 1 1 calc R
C19 C 0.5361(3) 0.13630(18) 0.5171(4) 0.093(3) Uani 1 1 d G
C20 C 0.5520(3) 0.1260(2) 0.4617(4) 0.110(4) Uani 1 1 d G
H20 H 0.5727 0.1412 0.4405 0.132 Uiso 1 1 calc R
C21 C 0.5375(4) 0.0936(3) 0.4374(3) 0.136(5) Uani 1 1 d G
H21 H 0.5483 0.0866 0.3995 0.163 Uiso 1 1 calc R
C22 C 0.5072(4) 0.0714(2) 0.4684(5) 0.145(5) Uani 1 1 d G
H22 H 0.4973 0.0492 0.4518 0.174 Uiso 1 1 calc R
C23 C 0.4913(3) 0.0817(2) 0.5238(5) 0.137(5) Uani 1 1 d G
H23 H 0.4706 0.0665 0.5451 0.165 Uiso 1 1 calc R
C24 C 0.5058(3) 0.1141(3) 0.5482(3) 0.125(4) Uani 1 1 d G
H24 H 0.4950 0.1211 0.5860 0.150 Uiso 1 1 calc R
C25 C 0.8450(3) 0.4115(2) 0.6448(4) 0.142(2) Uani 1 1 d G
H25 H 0.8689 0.4215 0.6203 0.170 Uiso 1 1 calc R
C26 C 0.8052(3) 0.3922(2) 0.6188(3) 0.142(2) Uani 1 1 d G
H26 H 0.8019 0.3888 0.5765 0.170 Uiso 1 1 calc R
C27 C 0.7703(3) 0.3776(2) 0.6548(4) 0.142(2) Uani 1 1 d G
H27 H 0.7431 0.3644 0.6370 0.170 Uiso 1 1 calc R
C28 C 0.7752(3) 0.3825(2) 0.7167(4) 0.142(2) Uani 1 1 d G
C29 C 0.8150(3) 0.4019(2) 0.7427(3) 0.142(2) Uani 1 1 d G
H29 H 0.8183 0.4053 0.7850 0.170 Uiso 1 1 calc R
C30 C 0.8499(3) 0.4164(2) 0.7068(4) 0.142(2) Uani 1 1 d G
H30 H 0.8771 0.4297 0.7245 0.170 Uiso 1 1 calc R
C31 C 0.7442(4) 0.3367(3) 0.7711(4) 0.083(3) Uani 1 1 d .
H31 H 0.7726 0.3230 0.7633 0.100 Uiso 1 1 calc R
C32 C 0.7022(4) 0.3238(3) 0.8067(4) 0.086(3) Uani 1 1 d .
C33 C 0.6325(3) 0.3382(3) 0.8545(4) 0.074(3) Uani 1 1 d .
H33 H 0.6085 0.3553 0.8637 0.089 Uiso 1 1 calc R
C34 C 0.6303(4) 0.3047(3) 0.8810(4) 0.080(3) Uani 1 1 d .
C35 C 0.6654(5) 0.2805(3) 0.8680(5) 0.102(3) Uani 1 1 d .
H35 H 0.6643 0.2575 0.8848 0.122 Uiso 1 1 calc R
C36 C 0.7037(4) 0.2891(3) 0.8296(4) 0.091(3) Uani 1 1 d .
H36 H 0.7286 0.2726 0.8201 0.109 Uiso 1 1 calc R
C37 C 0.5937(3) 0.2980(3) 0.9248(4) 0.064(2) Uani 1 1 d .
C38 C 0.5673(4) 0.2678(3) 0.9209(4) 0.076(3) Uani 1 1 d .
H38 H 0.5708 0.2535 0.8865 0.091 Uiso 1 1 calc R
C39 C 0.5314(4) 0.2788(4) 1.0108(4) 0.096(3) Uani 1 1 d .
C40 C 0.5565(4) 0.3097(3) 1.0149(5) 0.102(3) Uani 1 1 d .
H40 H 0.5518 0.3248 1.0480 0.123 Uiso 1 1 calc R
C41 C 0.5880(4) 0.3196(3) 0.9737(5) 0.097(3) Uani 1 1 d .
H41 H 0.6060 0.3412 0.9781 0.117 Uiso 1 1 calc R
C42 C 0.4980(4) 0.2614(4) 1.0535(4) 0.089(3) Uani 1 1 d .
H42 H 0.4907 0.2728 1.0897 0.107 Uiso 1 1 calc R
C43 C 0.4488(4) 0.2146(3) 1.0843(4) 0.083(3) Uani 1 1 d .
C44 C 0.3975(4) 0.2123(3) 1.0701(4) 0.081(3) Uani 1 1 d .
H44 H 0.3834 0.2221 1.0335 0.097 Uiso 1 1 calc R
C45 C 0.3684(4) 0.1965(3) 1.1069(4) 0.109(4) Uani 1 1 d .
H45 H 0.3337 0.1944 1.0964 0.131 Uiso 1 1 calc R
C46 C 0.3893(4) 0.1824(3) 1.1632(5) 0.113(4) Uani 1 1 d .
H46 H 0.3687 0.1710 1.1901 0.136 Uiso 1 1 calc R
C47 C 0.4399(5) 0.1860(3) 1.1771(4) 0.110(4) Uani 1 1 d .
H47 H 0.4544 0.1765 1.2137 0.132 Uiso 1 1 calc R
C48 C 0.4712(4) 0.2043(3) 1.1367(4) 0.096(3) Uani 1 1 d .
H48 H 0.5056 0.2086 1.1469 0.116 Uiso 1 1 calc R
C49 C 0.8416(6) 0.4211(6) 0.9236(7) 0.135(6) Uani 1 1 d .
H49 H 0.8762 0.4217 0.9357 0.162 Uiso 1 1 calc R
C50 C 0.8147(6) 0.3920(6) 0.9273(5) 0.147(6) Uani 1 1 d .
H50 H 0.8285 0.3730 0.9507 0.176 Uiso 1 1 calc R
C51 C 0.7651(4) 0.3875(4) 0.8977(5) 0.113(4) Uani 1 1 d .
H51 H 0.7480 0.3656 0.8966 0.136 Uiso 1 1 calc R
C52 C 0.7454(4) 0.4168(3) 0.8721(4) 0.087(3) Uani 1 1 d .
C53 C 0.7725(5) 0.4474(4) 0.8769(6) 0.126(4) Uani 1 1 d .
H53 H 0.7589 0.4690 0.8616 0.151 Uiso 1 1 calc R
C54 C 0.8197(6) 0.4461(5) 0.9043(7) 0.140(5) Uani 1 1 d .
H54 H 0.8370 0.4679 0.9082 0.168 Uiso 1 1 calc R
C55 C 0.6605(5) 0.4314(3) 0.8685(5) 0.105(3) Uani 1 1 d .
H55 H 0.6667 0.4433 0.9057 0.126 Uiso 1 1 calc R
C56 C 0.6115(4) 0.4300(3) 0.8389(6) 0.099(3) Uani 1 1 d .
C57 C 0.5651(4) 0.4096(2) 0.7548(4) 0.078(3) Uani 1 1 d .
H57 H 0.5620 0.3975 0.7174 0.094 Uiso 1 1 calc R
C58 C 0.5242(4) 0.4271(3) 0.7764(6) 0.101(3) Uani 1 1 d .
C59 C 0.5252(5) 0.4440(3) 0.8266(5) 0.123(5) Uani 1 1 d .
H59 H 0.4954 0.4528 0.8418 0.147 Uiso 1 1 calc R
C60 C 0.5696(5) 0.4487(3) 0.8563(5) 0.110(4) Uani 1 1 d .
H60 H 0.5730 0.4646 0.8892 0.132 Uiso 1 1 calc R
C61 C 0.4850(4) 0.1850(3) 0.7219(4) 0.094(3) Uani 1 1 d .
C62 C 0.5056(3) 0.1974(3) 0.6687(4) 0.079(3) Uani 1 1 d .
H62 H 0.5386 0.2066 0.6719 0.095 Uiso 1 1 calc R
C63 C 0.4342(4) 0.1806(3) 0.6089(4) 0.085(3) Uani 1 1 d .
C64 C 0.4121(4) 0.1680(3) 0.6616(4) 0.122(5) Uani 1 1 d .
H64 H 0.3806 0.1565 0.6578 0.146 Uiso 1 1 calc R
C65 C 0.4353(5) 0.1723(3) 0.7154(4) 0.105(3) Uani 1 1 d .
H65 H 0.4184 0.1668 0.7503 0.126 Uiso 1 1 calc R
C66 C 0.4150(4) 0.1810(3) 0.5495(5) 0.110(4) Uani 1 1 d .
H66 H 0.3809 0.1752 0.5407 0.132 Uiso 1 1 calc R
C67 C 0.4211(4) 0.1858(4) 0.4470(5) 0.130(2) Uani 1 1 d .
C68 C 0.4299(4) 0.1572(4) 0.4135(4) 0.130(2) Uani 1 1 d .
H68 H 0.4497 0.1382 0.4293 0.156 Uiso 1 1 calc R
C69 C 0.4074(4) 0.1567(4) 0.3513(5) 0.130(2) Uani 1 1 d .
H69 H 0.4107 0.1362 0.3275 0.156 Uiso 1 1 calc R
C70 C 0.3829(4) 0.1841(4) 0.3280(5) 0.130(2) Uani 1 1 d .
H70 H 0.3701 0.1834 0.2872 0.156 Uiso 1 1 calc R
C71 C 0.3760(4) 0.2125(4) 0.3607(4) 0.130(2) Uani 1 1 d .
H71 H 0.3596 0.2327 0.3440 0.156 Uiso 1 1 calc R
C72 C 0.3941(4) 0.2113(4) 0.4212(5) 0.130(2) Uani 1 1 d .
H72 H 0.3861 0.2306 0.4458 0.156 Uiso 1 1 calc R
B1 B 0.4720(3) 0.2837(3) 0.7448(4) 0.181(16) Uiso 0.50 1 d PD
N1 N 0.6781(3) 0.43093(19) 0.7141(4) 0.082(2) Uani 1 1 d .
N2 N 0.6460(2) 0.3681(2) 0.6925(3) 0.079(2) Uani 1 1 d .
N3 N 0.5648(3) 0.2350(3) 0.5747(3) 0.0666(19) Uani 1 1 d .
N4 N 0.5484(3) 0.1713(2) 0.5402(3) 0.077(2) Uani 1 1 d .
N5 N 0.7369(2) 0.3676(2) 0.7532(3) 0.0699(19) Uani 1 1 d .
N6 N 0.6670(3) 0.34689(19) 0.8170(3) 0.0692(19) Uani 1 1 d .
N7 N 0.5356(3) 0.2560(2) 0.9621(3) 0.078(2) Uani 1 1 d .
N8 N 0.4803(3) 0.2320(3) 1.0406(3) 0.081(2) Uani 1 1 d .
N9 N 0.6963(4) 0.4157(2) 0.8425(3) 0.082(2) Uani 1 1 d .
N10 N 0.6097(3) 0.4101(2) 0.7890(3) 0.081(2) Uani 1 1 d .
N11 N 0.4808(3) 0.1967(2) 0.6145(3) 0.077(2) Uani 1 1 d .
N12 N 0.4408(3) 0.1888(2) 0.5079(3) 0.077(2) Uani 1 1 d .
F1 F 0.4565(5) 0.3179(3) 0.7408(4) 0.160(5) Uiso 0.50 1 d PD
F2 F 0.4317(4) 0.2616(3) 0.7382(5) 0.138(4) Uiso 0.50 1 d PD
F3 F 0.4963(3) 0.2772(2) 0.7999(3) 0.196(3) Uiso 1 1 d D
Fe1 Fe 0.67354(5) 0.39059(4) 0.76916(5) 0.0735(6) Uani 1 1 d .
Fe2 Fe 0.50368(5) 0.21278(4) 0.53735(5) 0.0722(6) Uani 1 1 d .

loop_
_atom_site_aniso_label
_atom_site_aniso_U_11
_atom_site_aniso_U_22
_atom_site_aniso_U_33
_atom_site_aniso_U_23
_atom_site_aniso_U_13
_atom_site_aniso_U_12
C1 0.183(8) 0.137(6) 0.334(10) 0.029(7) -0.010(8) -0.052(5)
C2 0.183(8) 0.137(6) 0.334(10) 0.029(7) -0.010(8) -0.052(5)
C3 0.183(8) 0.137(6) 0.334(10) 0.029(7) -0.010(8) -0.052(5)
C4 0.183(8) 0.137(6) 0.334(10) 0.029(7) -0.010(8) -0.052(5)
C5 0.183(8) 0.137(6) 0.334(10) 0.029(7) -0.010(8) -0.052(5)
C6 0.183(8) 0.137(6) 0.334(10) 0.029(7) -0.010(8) -0.052(5)
C7 0.063(6) 0.083(8) 0.092(8) 0.004(6) 0.013(5) -0.005(6)
C8 0.056(6) 0.081(7) 0.068(7) 0.033(6) 0.006(5) -0.011(5)
C9 0.044(5) 0.059(6) 0.109(9) -0.005(5) 0.003(5) -0.017(4)
C10 0.077(7) 0.097(8) 0.042(6) 0.007(6) -0.010(4) -0.026(5)
C11 0.074(7) 0.120(9) 0.045(6) -0.015(6) 0.009(4) -0.014(6)
C12 0.086(7) 0.104(9) 0.057(7) 0.015(6) 0.010(5) 0.016(6)
C13 0.055(6) 0.112(9) 0.048(5) -0.003(5) 0.007(5) -0.006(6)
C14 0.070(7) 0.095(8) 0.040(5) -0.004(5) 0.005(5) -0.011(6)
C15 0.048(6) 0.103(8) 0.049(5) -0.007(5) -0.005(4) -0.002(6)
C16 0.087(9) 0.059(7) 0.121(9) -0.015(6) 0.023(7) 0.019(6)
C17 0.048(6) 0.198(15) 0.085(7) 0.032(8) -0.004(5) 0.044(8)
C18 0.062(7) 0.105(9) 0.062(6) -0.007(5) 0.015(5) -0.002(6)
C19 0.081(8) 0.084(8) 0.113(9) -0.016(7) 0.007(6) -0.015(6)
C20 0.108(9) 0.137(10) 0.088(8) -0.038(7) 0.039(6) -0.022(8)
C21 0.102(10) 0.182(13) 0.130(10) -0.073(10) 0.047(8) -0.033(9)
C22 0.103(10) 0.181(13) 0.157(12) -0.083(11) 0.057(8) -0.039(10)
C23 0.117(10) 0.120(11) 0.181(13) -0.029(9) 0.049(9) -0.049(8)
C24 0.122(10) 0.117(10) 0.142(10) -0.008(9) 0.050(8) -0.038(8)
C25 0.104(4) 0.147(5) 0.181(5) 0.046(4) 0.062(4) 0.012(3)
C26 0.104(4) 0.147(5) 0.181(5) 0.046(4) 0.062(4) 0.012(3)
C27 0.104(4) 0.147(5) 0.181(5) 0.046(4) 0.062(4) 0.012(3)
C28 0.104(4) 0.147(5) 0.181(5) 0.046(4) 0.062(4) 0.012(3)
C29 0.104(4) 0.147(5) 0.181(5) 0.046(4) 0.062(4) 0.012(3)
C30 0.104(4) 0.147(5) 0.181(5) 0.046(4) 0.062(4) 0.012(3)
C31 0.075(7) 0.087(8) 0.089(7) 0.016(6) 0.012(6) 0.004(6)
C32 0.082(8) 0.113(9) 0.061(6) 0.019(6) -0.007(6) -0.010(8)
C33 0.050(6) 0.118(9) 0.052(5) 0.008(6) -0.005(5) -0.024(6)
C34 0.059(7) 0.123(9) 0.055(6) 0.018(6) -0.012(5) -0.019(7)
C35 0.078(8) 0.126(10) 0.101(8) 0.041(7) 0.010(7) 0.003(8)
C36 0.069(7) 0.109(9) 0.097(7) 0.017(6) 0.024(6) -0.013(6)
C37 0.044(6) 0.099(7) 0.050(6) 0.004(5) 0.008(5) -0.014(6)
C38 0.060(6) 0.115(8) 0.053(6) 0.003(5) 0.013(5) -0.004(6)
C39 0.098(9) 0.134(10) 0.053(7) 0.000(7) -0.009(6) 0.030(8)
C40 0.096(9) 0.106(9) 0.104(9) -0.021(7) 0.006(7) -0.036(7)
C41 0.106(9) 0.111(8) 0.076(7) 0.012(7) 0.021(6) -0.038(7)
C42 0.073(7) 0.150(11) 0.047(6) 0.012(6) 0.031(5) -0.014(7)
C43 0.089(9) 0.125(8) 0.039(6) 0.009(5) 0.037(6) -0.017(6)
C44 0.054(7) 0.133(8) 0.057(6) 0.008(5) 0.016(6) 0.008(6)
C45 0.082(7) 0.206(12) 0.044(6) -0.029(7) 0.033(6) -0.001(8)
C46 0.069(8) 0.198(12) 0.074(8) 0.045(7) 0.005(6) -0.023(7)
C47 0.119(11) 0.164(10) 0.049(6) 0.026(6) 0.028(7) 0.024(8)
C48 0.079(7) 0.173(10) 0.037(6) 0.008(6) 0.007(5) 0.025(7)
C49 0.055(10) 0.176(16) 0.170(13) -0.031(12) -0.031(8) -0.007(11)
C50 0.085(11) 0.29(2) 0.066(7) -0.006(9) 0.001(7) 0.030(12)
C51 0.071(9) 0.161(12) 0.104(8) -0.019(8) -0.022(7) 0.011(8)
C52 0.059(8) 0.121(9) 0.078(6) -0.024(6) -0.012(6) -0.018(8)
C53 0.073(9) 0.146(11) 0.157(11) -0.020(8) 0.003(8) -0.057(9)
C54 0.077(12) 0.155(15) 0.186(14) -0.073(12) -0.011(9) -0.021(10)
C55 0.086(9) 0.122(9) 0.104(8) -0.038(7) -0.010(8) -0.025(7)
C56 0.077(9) 0.086(8) 0.136(10) 0.007(7) 0.014(8) -0.012(7)
C57 0.065(7) 0.100(7) 0.071(6) 0.019(5) 0.013(6) -0.003(6)
C58 0.045(7) 0.116(8) 0.144(11) 0.031(8) 0.014(6) 0.024(6)
C59 0.138(14) 0.160(11) 0.070(7) -0.060(7) 0.013(7) 0.047(9)
C60 0.071(8) 0.130(9) 0.127(9) -0.045(7) -0.010(8) 0.018(7)
C61 0.072(9) 0.163(10) 0.048(7) 0.000(5) 0.015(5) 0.002(7)
C62 0.075(6) 0.136(8) 0.025(5) -0.014(5) -0.001(6) 0.019(6)
C63 0.072(8) 0.133(8) 0.048(7) -0.007(5) -0.008(5) 0.007(6)
C64 0.079(7) 0.255(14) 0.036(6) -0.021(7) 0.033(6) -0.059(8)
C65 0.110(10) 0.160(10) 0.047(7) 0.004(6) 0.028(6) -0.016(8)
C66 0.088(8) 0.192(12) 0.052(7) -0.003(6) 0.023(7) -0.016(8)
C67 0.075(4) 0.242(8) 0.074(4) -0.036(3) 0.006(3) -0.027(4)
C68 0.075(4) 0.242(8) 0.074(4) -0.036(3) 0.006(3) -0.027(4)
C69 0.075(4) 0.242(8) 0.074(4) -0.036(3) 0.006(3) -0.027(4)
C70 0.075(4) 0.242(8) 0.074(4) -0.036(3) 0.006(3) -0.027(4)
C71 0.075(4) 0.242(8) 0.074(4) -0.036(3) 0.006(3) -0.027(4)
C72 0.075(4) 0.242(8) 0.074(4) -0.036(3) 0.006(3) -0.027(4)
N1 0.061(5) 0.081(5) 0.105(6) 0.016(5) 0.009(4) 0.000(4)
N2 0.057(5) 0.134(8) 0.049(4) 0.008(5) 0.024(3) -0.002(5)
N3 0.041(5) 0.109(7) 0.050(4) -0.004(4) -0.003(3) 0.012(5)
N4 0.056(5) 0.122(7) 0.054(4) -0.014(4) 0.013(4) -0.004(5)
N5 0.055(5) 0.090(6) 0.065(4) -0.002(4) 0.006(3) -0.004(4)
N6 0.048(5) 0.075(5) 0.084(5) 0.002(4) 0.007(4) 0.006(5)
N7 0.055(5) 0.136(7) 0.044(4) 0.006(5) 0.002(4) -0.006(4)
N8 0.066(5) 0.127(7) 0.049(5) 0.009(5) -0.003(4) -0.004(5)
N9 0.076(6) 0.104(6) 0.067(5) 0.004(4) 0.009(5) -0.012(5)
N10 0.090(7) 0.092(6) 0.059(4) -0.025(4) -0.005(4) -0.014(4)
N11 0.046(5) 0.124(6) 0.064(6) -0.007(4) 0.018(4) 0.005(4)
N12 0.049(5) 0.133(7) 0.049(5) -0.003(4) 0.002(4) -0.004(4)
Fe1 0.0593(10) 0.0974(11) 0.0638(9) -0.0005(7) 0.0045(7) -0.0121(8)
Fe2 0.0540(10) 0.1166(12) 0.0468(9) -0.0105(7) 0.0099(6) 0.0003(8)

loop_
_atom_type_symbol
_atom_type_description
_atom_type_scat_dispersion_real
_atom_type_scat_dispersion_imag
_atom_type_scat_source
C C 0.0181 0.0091 'International Tables Vol C Tables 4.2.6.8 and 6.1.1.4'
H H 0.0000 0.0000 'International Tables Vol C Tables 4.2.6.8 and 6.1.1.4'
B B 0.0090 0.0039 'International Tables Vol C Tables 4.2.6.8 and 6.1.1.4'
N N 0.0311 0.0180 'International Tables Vol C Tables 4.2.6.8 and 6.1.1.4'
F F 0.0727 0.0534 'International Tables Vol C Tables 4.2.6.8 and 6.1.1.4'
Fe Fe -1.1336 3.1974 'International Tables Vol C Tables 4.2.6.8 and 6.1.1.4'
O O 0.0492 0.0322 'International Tables Vol C Tables 4.2.6.8 and 6.1.1.4'
S S 0.3331 0.5567 'International Tables Vol C Tables 4.2.6.8 and 6.1.1.4'

loop_
_geom_angle_atom_site_label_1
_geom_angle_atom_site_label_2
_geom_angle_atom_site_label_3
_geom_angle
_geom_angle_site_symmetry_1
_geom_angle_site_symmetry_3
C2 C1 C6 120.0 . .
C2 C1 H1 120.0 . .
C6 C1 H1 120.0 . .
C3 C2 C1 120.0 . .
C3 C2 H2 120.0 . .
C1 C2 H2 120.0 . .
C4 C3 C2 120.0 . .
C4 C3 H3 120.0 . .
C2 C3 H3 120.0 . .
N1 C4 C3 121.9(10) . .
N1 C4 C5 118.1(10) . .
C3 C4 C5 120.0 . .
C6 C5 C4 120.0 . .
C6 C5 H5 120.0 . .
C4 C5 H5 120.0 . .
C5 C6 C1 120.0 . .
C5 C6 H6 120.0 . .
C1 C6 H6 120.0 . .
N1 C7 C8 121.0(9) . .
N1 C7 H7 119.5 . .
C8 C7 H7 119.5 . .
N2 C8 C7 113.0(9) . .
N2 C8 C12 119.3(9) . .
C7 C8 C12 127.5(9) . .
C10 C9 N2 117.5(8) . .
C10 C9 H9 121.3 . .
N2 C9 H9 121.3 . .
C11 C10 C9 123.9(9) . .
C11 C10 C13 117.3(9) . .
C9 C10 C13 118.6(8) . .
C10 C11 C12 117.0(8) . .
C10 C11 H11 121.5 . .
C12 C11 H11 121.5 . .
C8 C12 C11 121.3(8) . .
C8 C12 H12 119.3 . .
C11 C12 H12 119.3 . .
C14 C13 C17 115.6(10) . .
C14 C13 C10 120.5(9) . .
C17 C13 C10 123.8(10) . .
C13 C14 N3 122.6(9) . .
C13 C14 H14 118.7 . .
N3 C14 H14 118.7 . .
N3 C15 C16 125.8(9) . .
N3 C15 C18 114.7(8) . .
C16 C15 C18 119.4(10) . .
C17 C16 C15 115.1(9) . .
C17 C16 H16 122.4 . .
C15 C16 H16 122.4 . .
C16 C17 C13 121.5(10) . .
C16 C17 H17 119.2 . .
C13 C17 H17 119.2 . .
N4 C18 C15 116.0(9) . .
N4 C18 H18 122.0 . .
C15 C18 H18 122.0 . .
C20 C19 C24 120.0 . .
C20 C19 N4 119.7(7) . .
C24 C19 N4 120.1(7) . .
C19 C20 C21 120.0 . .
C19 C20 H20 120.0 . .
C21 C20 H20 120.0 . .
C20 C21 C22 120.0 . .
C20 C21 H21 120.0 . .
C22 C21 H21 120.0 . .
C23 C22 C21 120.0 . .
C23 C22 H22 120.0 . .
C21 C22 H22 120.0 . .
C24 C23 C22 120.0 . .
C24 C23 H23 120.0 . .
C22 C23 H23 120.0 . .
C23 C24 C19 120.0 . .
C23 C24 H24 120.0 . .
C19 C24 H24 120.0 . .
C26 C25 C30 120.0 . .
C26 C25 H25 120.0 . .
C30 C25 H25 120.0 . .
C25 C26 C27 120.0 . .
C25 C26 H26 120.0 . .
C27 C26 H26 120.0 . .
C28 C27 C26 120.0 . .
C28 C27 H27 120.0 . .
C26 C27 H27 120.0 . .
C27 C28 C29 120.0 . .
C27 C28 N5 118.5(6) . .
C29 C28 N5 121.5(6) . .
C30 C29 C28 120.0 . .
C30 C29 H29 120.0 . .
C28 C29 H29 120.0 . .
C29 C30 C25 120.0 . .
C29 C30 H30 120.0 . .
C25 C30 H30 120.0 . .
N5 C31 C32 111.5(9) . .
N5 C31 H31 124.2 . .
C32 C31 H31 124.2 . .
N6 C32 C36 123.9(9) . .
N6 C32 C31 116.7(10) . .
C36 C32 C31 119.3(11) . .
N6 C33 C34 122.8(9) . .
N6 C33 H33 118.6 . .
C34 C33 H33 118.6 . .
C35 C34 C33 118.1(9) . .
C35 C34 C37 122.3(10) . .
C33 C34 C37 119.4(11) . .
C34 C35 C36 120.9(10) . .
C34 C35 H35 119.5 . .
C36 C35 H35 119.5 . .
C32 C36 C35 115.3(10) . .
C32 C36 H36 122.3 . .
C35 C36 H36 122.3 . .
C38 C37 C41 117.9(8) . .
C38 C37 C34 118.9(9) . .
C41 C37 C34 122.9(10) . .
C37 C38 N7 125.7(8) . .
C37 C38 H38 117.1 . .
N7 C38 H38 117.1 . .
C40 C39 N7 121.5(10) . .
C40 C39 C42 130.7(11) . .
N7 C39 C42 107.7(11) . .
C41 C40 C39 122.0(10) . .
C41 C40 H40 119.0 . .
C39 C40 H40 119.0 . .
C40 C41 C37 118.8(9) . .
C40 C41 H41 120.6 . .
C37 C41 H41 120.6 . .
N8 C42 C39 119.0(10) . .
N8 C42 H42 120.5 . .
C39 C42 H42 120.5 . .
C48 C43 C44 123.9(8) . .
C48 C43 N8 117.5(10) . .
C44 C43 N8 118.5(9) . .
C45 C44 C43 120.4(9) . .
C45 C44 H44 119.8 . .
C43 C44 H44 119.8 . .
C44 C45 C46 120.1(10) . .
C44 C45 H45 120.0 . .
C46 C45 H45 120.0 . .
C47 C46 C45 118.4(9) . .
C47 C46 H46 120.8 . .
C45 C46 H46 120.8 . .
C46 C47 C48 120.8(9) . .
C46 C47 H47 119.6 . .
C48 C47 H47 119.6 . .
C43 C48 C47 116.1(10) . .
C43 C48 H48 122.0 . .
C47 C48 H48 122.0 . .
C54 C49 C50 115.5(16) . .
C54 C49 H49 122.2 . .
C50 C49 H49 122.2 . .
C49 C50 C51 123.8(15) . .
C49 C50 H50 118.1 . .
C51 C50 H50 118.1 . .
C52 C51 C50 114.7(13) . .
C52 C51 H51 122.7 . .
C50 C51 H51 122.7 . .
C51 C52 C53 118.5(11) . .
C51 C52 N9 119.7(10) . .
C53 C52 N9 121.7(12) . .
C54 C53 C52 118.3(13) . .
C54 C53 H53 120.8 . .
C52 C53 H53 120.9 . .
C49 C54 C53 127.8(16) . .
C49 C54 H54 116.1 . .
C53 C54 H54 116.1 . .
N9 C55 C56 117.6(10) . .
N9 C55 H55 121.2 . .
C56 C55 H55 121.2 . .
N10 C56 C60 122.1(10) . .
N10 C56 C55 112.3(11) . .
C60 C56 C55 125.5(12) . .
N10 C57 C58 118.5(9) . .
N10 C57 H57 120.7 . .
C58 C57 H57 120.7 . .
C59 C58 C57 124.6(10) . .
C59 C58 C58 124.8(12) . 2_656
C57 C58 C58 110.2(12) . 2_656
C58 C59 C60 117.3(11) . .
C58 C59 H59 121.3 . .
C60 C59 H59 121.3 . .
C59 C60 C56 119.9(10) . .
C59 C60 H60 120.0 . .
C56 C60 H60 120.0 . .
C65 C61 C62 116.5(8) . .
C65 C61 C61 123.5(11) . 2_656
C62 C61 C61 119.9(12) . 2_656
N11 C62 C61 123.2(9) . .
N11 C62 H62 118.4 . .
C61 C62 H62 118.4 . .
C66 C63 N11 110.6(9) . .
C66 C63 C64 129.6(10) . .
N11 C63 C64 119.7(8) . .
C65 C64 C63 120.4(9) . .
C65 C64 H64 119.8 . .
C63 C64 H64 119.8 . .
C64 C65 C61 120.9(8) . .
C64 C65 H65 119.5 . .
C61 C65 H65 119.5 . .
N12 C66 C63 122.1(10) . .
N12 C66 H66 119.0 . .
C63 C66 H66 119.0 . .
C72 C67 C68 117.5(12) . .
C72 C67 N12 120.9(13) . .
C68 C67 N12 121.6(13) . .
C67 C68 C69 117.1(14) . .
C67 C68 H68 121.4 . .
C69 C68 H68 121.4 . .
C70 C69 C68 121.5(13) . .
C70 C69 H69 119.3 . .
C68 C69 H69 119.3 . .
C69 C70 C71 120.7(12) . .
C69 C70 H70 119.7 . .
C71 C70 H70 119.7 . .
C70 C71 C72 116.9(14) . .
C70 C71 H71 121.5 . .
C72 C71 H71 121.5 . .
C67 C72 C71 126.0(13) . .
C67 C72 H72 117.0 . .
C71 C72 H72 117.0 . .
F1 B1 F2 110.0(6) . .
F1 B1 F3 110.8(6) . .
F2 B1 F3 107.9(6) . .
F1 B1 F3 109.0(6) . 2_656
F2 B1 F3 109.6(6) . 2_656
F3 B1 F3 109.5(6) . 2_656
F1 B1 B1 107.9(5) . 2_656
F2 B1 B1 142.1(5) . 2_656
F3 B1 B1 57.0(5) . 2_656
F3 B1 B1 56.6(5) 2_656 2_656
C7 N1 C4 119.1(9) . .
C7 N1 Fe1 112.1(7) . .
C4 N1 Fe1 128.7(8) . .
C8 N2 C9 120.9(8) . .
C8 N2 Fe1 113.3(7) . .
C9 N2 Fe1 125.1(6) . .
C15 N3 C14 118.7(8) . .
C15 N3 Fe2 113.3(7) . .
C14 N3 Fe2 127.9(6) . .
C18 N4 C19 119.3(8) . .
C18 N4 Fe2 114.0(7) . .
C19 N4 Fe2 126.5(6) . .
C31 N5 C28 116.1(8) . .
C31 N5 Fe1 118.4(7) . .
C28 N5 Fe1 125.2(6) . .
C32 N6 C33 118.8(8) . .
C32 N6 Fe1 111.6(7) . .
C33 N6 Fe1 129.6(7) . .
C38 N7 C39 113.9(8) . .
C38 N7 Fe2 129.9(7) . 2_656
C39 N7 Fe2 116.2(7) . 2_656
C42 N8 C43 118.4(8) . .
C42 N8 Fe2 115.8(7) . 2_656
C43 N8 Fe2 125.8(7) . 2_656
C55 N9 C52 117.9(8) . .
C55 N9 Fe1 113.5(7) . .
C52 N9 Fe1 128.5(7) . .
C56 N10 C57 116.5(9) . .
C56 N10 Fe1 115.0(7) . .
C57 N10 Fe1 128.0(6) . .
C62 N11 C63 118.5(7) . .
C62 N11 Fe2 128.2(7) . .
C63 N11 Fe2 113.2(6) . .
C66 N12 C67 120.5(8) . .
C66 N12 Fe2 111.8(6) . .
C67 N12 Fe2 126.8(7) . .
B1 F3 B1 66.4(7) . 2_656
N10 Fe1 N9 81.5(4) . .
N10 Fe1 N5 175.4(3) . .
N9 Fe1 N5 98.3(4) . .
N10 Fe1 N1 86.6(3) . .
N9 Fe1 N1 96.4(3) . .
N5 Fe1 N1 98.0(3) . .
N10 Fe1 N6 94.7(3) . .
N9 Fe1 N6 89.6(3) . .
N5 Fe1 N6 80.6(4) . .
N1 Fe1 N6 173.9(3) . .
N10 Fe1 N2 94.5(3) . .
N9 Fe1 N2 175.2(4) . .
N5 Fe1 N2 85.9(3) . .
N1 Fe1 N2 80.6(4) . .
N6 Fe1 N2 93.4(3) . .
N7 Fe2 N8 81.1(4) 2_656 2_656
N7 Fe2 N11 93.0(3) 2_656 .
N8 Fe2 N11 173.6(4) 2_656 .
N7 Fe2 N3 94.2(3) 2_656 .
N8 Fe2 N3 89.2(3) 2_656 .
N11 Fe2 N3 93.8(3) . .
N7 Fe2 N4 175.1(3) 2_656 .
N8 Fe2 N4 98.9(4) 2_656 .
N11 Fe2 N4 87.2(3) . .
N3 Fe2 N4 80.9(4) . .
N7 Fe2 N12 86.5(3) 2_656 .
N8 Fe2 N12 96.5(3) 2_656 .
N11 Fe2 N12 80.5(3) . .
N3 Fe2 N12 174.3(3) . .
N4 Fe2 N12 98.4(3) . .

loop_
_geom_bond_atom_site_label_1
_geom_bond_atom_site_label_2
_geom_bond_distance
_geom_bond_site_symmetry_2
C1 C2 1.3900 .
C1 C6 1.3900 .
C1 H1 0.9500 .
C2 C3 1.3900 .
C2 H2 0.9500 .
C3 C4 1.3900 .
C3 H3 0.9500 .
C4 N1 1.387(10) .
C4 C5 1.3900 .
C5 C6 1.3900 .
C5 H5 0.9500 .
C6 H6 0.9500 .
C7 N1 1.305(11) .
C7 C8 1.366(12) .
C7 H7 0.9500 .
C8 N2 1.355(10) .
C8 C12 1.390(13) .
C9 C10 1.369(11) .
C9 N2 1.411(10) .
C9 H9 0.9500 .
C10 C11 1.359(11) .
C10 C13 1.493(12) .
C11 C12 1.399(13) .
C11 H11 0.9500 .
C12 H12 0.9500 .
C13 C14 1.356(11) .
C13 C17 1.473(13) .
C14 N3 1.360(11) .
C14 H14 0.9500 .
C15 N3 1.301(10) .
C15 C16 1.391(13) .
C15 C18 1.465(12) .
C16 C17 1.354(14) .
C16 H16 0.9500 .
C17 H17 0.9500 .
C18 N4 1.266(10) .
C18 H18 0.9500 .
C19 C20 1.3900 .
C19 C24 1.3900 .
C19 N4 1.454(10) .
C20 C21 1.3900 .
C20 H20 0.9500 .
C21 C22 1.3900 .
C21 H21 0.9500 .
C22 C23 1.3900 .
C22 H22 0.9500 .
C23 C24 1.3900 .
C23 H23 0.9500 .
C24 H24 0.9500 .
C25 C26 1.3900 .
C25 C30 1.3900 .
C25 H25 0.9500 .
C26 C27 1.3900 .
C26 H26 0.9500 .
C27 C28 1.3900 .
C27 H27 0.9500 .
C28 C29 1.3900 .
C28 N5 1.469(9) .
C29 C30 1.3900 .
C29 H29 0.9500 .
C30 H30 0.9500 .
C31 N5 1.250(10) .
C31 C32 1.505(13) .
C31 H31 0.9500 .
C32 N6 1.322(12) .
C32 C36 1.413(13) .
C33 N6 1.333(11) .
C33 C34 1.402(12) .
C33 H33 0.9500 .
C34 C35 1.364(13) .
C34 C37 1.457(13) .
C35 C36 1.422(14) .
C35 H35 0.9500 .
C36 H36 0.9500 .
C37 C38 1.349(12) .
C37 C41 1.382(12) .
C38 N7 1.371(11) .
C38 H38 0.9500 .
C39 C40 1.352(14) .
C39 N7 1.399(12) .
C39 C42 1.505(15) .
C40 C41 1.348(13) .
C40 H40 0.9500 .
C41 H41 0.9500 .
C42 N8 1.238(12) .
C42 H42 0.9500 .
C43 C48 1.333(12) .
C43 C44 1.396(12) .
C43 N8 1.490(12) .
C44 C45 1.315(13) .
C44 H44 0.9500 .
C45 C46 1.440(13) .
C45 H45 0.9500 .
C46 C47 1.380(14) .
C46 H46 0.9500 .
C47 C48 1.452(14) .
C47 H47 0.9500 .
C48 H48 0.9500 .
C49 C54 1.183(18) .
C49 C50 1.325(19) .
C49 H49 0.9500 .
C50 C51 1.454(17) .
C50 H50 0.9500 .
C51 C52 1.341(14) .
C51 H51 0.9500 .
C52 C53 1.373(14) .
C52 N9 1.432(12) .
C53 C54 1.368(18) .
C53 H53 0.9500 .
C54 H54 0.9500 .
C55 N9 1.302(13) .
C55 C56 1.432(14) .
C55 H55 0.9500 .
C56 N10 1.341(12) .
C56 C60 1.408(14) .
C57 N10 1.375(11) .
C57 C58 1.397(13) .
C57 H57 0.9500 .
C58 C59 1.288(13) .
C58 C58 1.69(2) 2_656
C59 C60 1.336(14) .
C59 H59 0.9500 .
C60 H60 0.9500 .
C61 C65 1.418(13) .
C61 C62 1.423(12) .
C61 C61 1.441(18) 2_656
C62 N11 1.339(10) .
C62 H62 0.9500 .
C63 C66 1.386(12) .
C63 N11 1.390(11) .
C63 C64 1.437(13) .
C64 C65 1.322(12) .
C64 H64 0.9500 .
C65 H65 0.9500 .
C66 N12 1.231(11) .
C66 H66 0.9500 .
C67 C72 1.317(18) .
C67 C68 1.348(17) .
C67 N12 1.427(13) .
C68 C69 1.472(14) .
C68 H68 0.9500 .
C69 C70 1.318(17) .
C69 H69 0.9500 .
C70 C71 1.321(16) .
C70 H70 0.9500 .
C71 C72 1.400(14) .
C71 H71 0.9500 .
C72 H72 0.9500 .
B1 F1 1.364(9) .
B1 F2 1.369(9) .
B1 F3 1.372(9) .
B1 F3 1.379(9) 2_656
B1 B1 1.506(17) 2_656
N1 Fe1 1.971(7) .
N2 Fe1 2.004(7) .
N3 Fe2 1.976(7) .
N4 Fe2 1.978(8) .
N5 Fe1 1.968(7) .
N6 Fe1 1.986(7) .
N7 Fe2 1.950(8) 2_656
N8 Fe2 1.961(8) 2_656
N9 Fe1 1.954(7) .
N10 Fe1 1.948(8) .
N11 Fe2 1.964(7) .
N12 Fe2 1.989(7) .
F3 B1 1.379(9) 2_656
Fe2 N7 1.950(8) 2_656
Fe2 N8 1.961(8) 2_656

loop_
_geom_torsion_atom_site_label_1
_geom_torsion_atom_site_label_2
_geom_torsion_atom_site_label_3
_geom_torsion_atom_site_label_4
_geom_torsion
_geom_torsion_site_symmetry_1
_geom_torsion_site_symmetry_4
C6 C1 C2 C3 0.0 . .
C1 C2 C3 C4 0.0 . .
C2 C3 C4 N1 -178.3(12) . .
C2 C3 C4 C5 0.0 . .
N1 C4 C5 C6 178.4(11) . .
C3 C4 C5 C6 0.0 . .
C4 C5 C6 C1 0.0 . .
C2 C1 C6 C5 0.0 . .
N1 C7 C8 N2 1.4(12) . .
N1 C7 C8 C12 -173.8(8) . .
N2 C9 C10 C11 0.6(12) . .
N2 C9 C10 C13 175.9(7) . .
C9 C10 C11 C12 -1.4(13) . .
C13 C10 C11 C12 -176.8(8) . .
N2 C8 C12 C11 -3.7(13) . .
C7 C8 C12 C11 171.2(9) . .
C10 C11 C12 C8 3.0(13) . .
C11 C10 C13 C14 -57.5(11) . .
C9 C10 C13 C14 127.0(8) . .
C11 C10 C13 C17 123.4(9) . .
C9 C10 C13 C17 -52.2(12) . .
C17 C13 C14 N3 -5.8(11) . .
C10 C13 C14 N3 175.0(7) . .
N3 C15 C16 C17 -5.8(14) . .
C18 C15 C16 C17 176.4(8) . .
C15 C16 C17 C13 -1.1(14) . .
C14 C13 C17 C16 6.5(13) . .
C10 C13 C17 C16 -174.4(9) . .
N3 C15 C18 N4 -1.9(11) . .
C16 C15 C18 N4 176.2(8) . .
C24 C19 C20 C21 0.0 . .
N4 C19 C20 C21 -175.5(7) . .
C19 C20 C21 C22 0.0 . .
C20 C21 C22 C23 0.0 . .
C21 C22 C23 C24 0.0 . .
C22 C23 C24 C19 0.0 . .
C20 C19 C24 C23 0.0 . .
N4 C19 C24 C23 175.5(7) . .
C30 C25 C26 C27 0.0 . .
C25 C26 C27 C28 0.0 . .
C26 C27 C28 C29 0.0 . .
C26 C27 C28 N5 178.5(8) . .
C27 C28 C29 C30 0.0 . .
N5 C28 C29 C30 -178.5(8) . .
C28 C29 C30 C25 0.0 . .
C26 C25 C30 C29 0.0 . .
N5 C31 C32 N6 -4.4(11) . .
N5 C31 C32 C36 178.8(8) . .
N6 C33 C34 C35 0.8(12) . .
N6 C33 C34 C37 175.8(7) . .
C33 C34 C35 C36 1.2(14) . .
C37 C34 C35 C36 -173.6(8) . .
N6 C32 C36 C35 -3.0(13) . .
C31 C32 C36 C35 173.6(8) . .
C34 C35 C36 C32 -0.2(14) . .
C35 C34 C37 C38 -49.9(12) . .
C33 C34 C37 C38 135.4(9) . .
C35 C34 C37 C41 123.9(11) . .
C33 C34 C37 C41 -50.9(12) . .
C41 C37 C38 N7 -1.6(13) . .
C34 C37 C38 N7 172.5(8) . .
N7 C39 C40 C41 -2.1(16) . .
C42 C39 C40 C41 174.7(10) . .
C39 C40 C41 C37 1.8(16) . .
C38 C37 C41 C40 0.0(14) . .
C34 C37 C41 C40 -173.8(10) . .
C40 C39 C42 N8 -177.5(11) . .
N7 C39 C42 N8 -0.4(12) . .
C48 C43 C44 C45 -5.9(16) . .
N8 C43 C44 C45 178.8(9) . .
C43 C44 C45 C46 1.8(16) . .
C44 C45 C46 C47 0.2(17) . .
C45 C46 C47 C48 1.4(18) . .
C44 C43 C48 C47 7.2(15) . .
N8 C43 C48 C47 -177.4(9) . .
C46 C47 C48 C43 -4.9(16) . .
C54 C49 C50 C51 14(2) . .
C49 C50 C51 C52 -8.2(18) . .
C50 C51 C52 C53 -1.0(15) . .
C50 C51 C52 N9 -178.9(8) . .
C51 C52 C53 C54 4.1(17) . .
N9 C52 C53 C54 -178.1(10) . .
C50 C49 C54 C53 -11(3) . .
C52 C53 C54 C49 2(3) . .
N9 C55 C56 N10 4.0(14) . .
N9 C55 C56 C60 -172.1(11) . .
N10 C57 C58 C59 -0.2(16) . .
N10 C57 C58 C58 173.2(7) . 2_656
C57 C58 C59 C60 8.8(19) . .
C58 C58 C59 C60 -163.7(11) 2_656 .
C58 C59 C60 C56 -12.0(19) . .
N10 C56 C60 C59 7.3(18) . .
C55 C56 C60 C59 -177.1(12) . .
C65 C61 C62 N11 -1.6(15) . .
C61 C61 C62 N11 176.9(7) 2_656 .
C66 C63 C64 C65 -174.9(12) . .
N11 C63 C64 C65 1.4(17) . .
C63 C64 C65 C61 -8.5(18) . .
C62 C61 C65 C64 8.6(17) . .
C61 C61 C65 C64 -169.8(10) 2_656 .
N11 C63 C66 N12 12.5(15) . .
C64 C63 C66 N12 -171.0(11) . .
C72 C67 C68 C69 -1.4(17) . .
N12 C67 C68 C69 179.5(9) . .
C67 C68 C69 C70 5.0(17) . .
C68 C69 C70 C71 -2.8(19) . .
C69 C70 C71 C72 -2.6(18) . .
C68 C67 C72 C71 -4(2) . .
N12 C67 C72 C71 174.9(9) . .
C70 C71 C72 C67 6.5(19) . .
C8 C7 N1 C4 179.9(10) . .
C8 C7 N1 Fe1 -0.2(11) . .
C3 C4 N1 C7 -78.9(11) . .
C5 C4 N1 C7 102.8(10) . .
C3 C4 N1 Fe1 101.3(10) . .
C5 C4 N1 Fe1 -77.0(11) . .
C7 C8 N2 C9 -172.7(7) . .
C12 C8 N2 C9 2.8(11) . .
C7 C8 N2 Fe1 -1.8(9) . .
C12 C8 N2 Fe1 173.8(6) . .
C10 C9 N2 C8 -1.3(11) . .
C10 C9 N2 Fe1 -171.1(6) . .
C16 C15 N3 C14 6.8(12) . .
C18 C15 N3 C14 -175.3(7) . .
C16 C15 N3 Fe2 -169.4(7) . .
C18 C15 N3 Fe2 8.6(8) . .
C13 C14 N3 C15 -0.3(11) . .
C13 C14 N3 Fe2 175.1(6) . .
C15 C18 N4 C19 179.1(7) . .
C15 C18 N4 Fe2 -5.8(9) . .
C20 C19 N4 C18 -85.4(8) . .
C24 C19 N4 C18 99.1(8) . .
C20 C19 N4 Fe2 100.1(6) . .
C24 C19 N4 Fe2 -75.3(7) . .
C32 C31 N5 C28 -178.8(7) . .
C32 C31 N5 Fe1 -4.1(10) . .
C27 C28 N5 C31 88.9(8) . .
C29 C28 N5 C31 -92.6(8) . .
C27 C28 N5 Fe1 -85.4(7) . .
C29 C28 N5 Fe1 93.1(7) . .
C36 C32 N6 C33 5.0(13) . .
C31 C32 N6 C33 -171.6(7) . .
C36 C32 N6 Fe1 -173.1(7) . .
C31 C32 N6 Fe1 10.2(9) . .
C34 C33 N6 C32 -3.8(11) . .
C34 C33 N6 Fe1 174.0(6) . .
C37 C38 N7 C39 1.3(12) . .
C37 C38 N7 Fe2 -178.9(6) . 2_656
C40 C39 N7 C38 0.5(12) . .
C42 C39 N7 C38 -176.9(7) . .
C40 C39 N7 Fe2 -179.3(8) . 2_656
C42 C39 N7 Fe2 3.2(9) . 2_656
C39 C42 N8 C43 177.8(8) . .
C39 C42 N8 Fe2 -2.7(12) . 2_656
C48 C43 N8 C42 -67.5(13) . .
C44 C43 N8 C42 108.2(11) . .
C48 C43 N8 Fe2 113.1(8) . 2_656
C44 C43 N8 Fe2 -71.2(11) . 2_656
C56 C55 N9 C52 -179.5(9) . .
C56 C55 N9 Fe1 -3.6(13) . .
C51 C52 N9 C55 108.2(12) . .
C53 C52 N9 C55 -69.6(13) . .
C51 C52 N9 Fe1 -66.9(12) . .
C53 C52 N9 Fe1 115.3(10) . .
C60 C56 N10 C57 1.4(14) . .
C55 C56 N10 C57 -174.8(8) . .
C60 C56 N10 Fe1 173.9(8) . .
C55 C56 N10 Fe1 -2.3(11) . .
C58 C57 N10 C56 -4.8(12) . .
C58 C57 N10 Fe1 -176.2(7) . .
C61 C62 N11 C63 -5.2(13) . .
C61 C62 N11 Fe2 179.8(7) . .
C66 C63 N11 C62 -177.6(8) . .
C64 C63 N11 C62 5.5(13) . .
C66 C63 N11 Fe2 -1.9(10) . .
C64 C63 N11 Fe2 -178.8(8) . .
C63 C66 N12 C67 174.1(11) . .
C63 C66 N12 Fe2 -16.2(14) . .
C72 C67 N12 C66 84.0(16) . .
C68 C67 N12 C66 -97.0(13) . .
C72 C67 N12 Fe2 -84.0(13) . .
C68 C67 N12 Fe2 95.0(13) . .
F1 B1 F3 B1 -98.3(7) . 2_656
F2 B1 F3 B1 141.2(6) . 2_656
F3 B1 F3 B1 22.0(8) 2_656 2_656
C56 N10 Fe1 N9 0.4(7) . .
C57 N10 Fe1 N9 171.9(8) . .
C56 N10 Fe1 N5 89(4) . .
C57 N10 Fe1 N5 -100(4) . .
C56 N10 Fe1 N1 -96.7(7) . .
C57 N10 Fe1 N1 74.8(8) . .
C56 N10 Fe1 N6 89.3(7) . .
C57 N10 Fe1 N6 -99.2(7) . .
C56 N10 Fe1 N2 -176.9(7) . .
C57 N10 Fe1 N2 -5.4(8) . .
C55 N9 Fe1 N10 1.8(7) . .
C52 N9 Fe1 N10 177.1(9) . .
C55 N9 Fe1 N5 -173.6(8) . .
C52 N9 Fe1 N5 1.8(9) . .
C55 N9 Fe1 N1 87.3(8) . .
C52 N9 Fe1 N1 -97.4(9) . .
C55 N9 Fe1 N6 -93.1(8) . .
C52 N9 Fe1 N6 82.2(9) . .
C55 N9 Fe1 N2 36(4) . .
C52 N9 Fe1 N2 -149(4) . .
C31 N5 Fe1 N10 8(4) . .
C28 N5 Fe1 N10 -178(95) . .
C31 N5 Fe1 N9 95.8(7) . .
C28 N5 Fe1 N9 -90.0(7) . .
C31 N5 Fe1 N1 -166.4(7) . .
C28 N5 Fe1 N1 7.7(7) . .
C31 N5 Fe1 N6 7.6(7) . .
C28 N5 Fe1 N6 -178.2(7) . .
C31 N5 Fe1 N2 -86.6(7) . .
C28 N5 Fe1 N2 87.6(7) . .
C7 N1 Fe1 N10 -95.8(6) . .
C4 N1 Fe1 N10 84.1(10) . .
C7 N1 Fe1 N9 -176.8(6) . .
C4 N1 Fe1 N9 3.1(10) . .
C7 N1 Fe1 N5 83.8(6) . .
C4 N1 Fe1 N5 -96.3(10) . .
C7 N1 Fe1 N6 7(3) . .
C4 N1 Fe1 N6 -173(3) . .
C7 N1 Fe1 N2 -0.6(6) . .
C4 N1 Fe1 N2 179.2(10) . .
C32 N6 Fe1 N10 170.7(6) . .
C33 N6 Fe1 N10 -7.2(7) . .
C32 N6 Fe1 N9 -107.9(6) . .
C33 N6 Fe1 N9 74.2(7) . .
C32 N6 Fe1 N5 -9.3(6) . .
C33 N6 Fe1 N5 172.7(7) . .
C32 N6 Fe1 N1 68(3) . .
C33 N6 Fe1 N1 -109(3) . .
C32 N6 Fe1 N2 75.9(6) . .
C33 N6 Fe1 N2 -102.0(7) . .
C8 N2 Fe1 N10 87.1(6) . .
C9 N2 Fe1 N10 -102.4(6) . .
C8 N2 Fe1 N9 53(4) . .
C9 N2 Fe1 N9 -136(4) . .
C8 N2 Fe1 N5 -97.5(6) . .
C9 N2 Fe1 N5 73.0(7) . .
C8 N2 Fe1 N1 1.4(6) . .
C9 N2 Fe1 N1 171.8(7) . .
C8 N2 Fe1 N6 -177.8(6) . .
C9 N2 Fe1 N6 -7.4(7) . .
C62 N11 Fe2 N7 -103.2(8) . 2_656
C63 N11 Fe2 N7 81.6(6) . 2_656
C62 N11 Fe2 N8 -127(3) . 2_656
C63 N11 Fe2 N8 58(3) . 2_656
C62 N11 Fe2 N3 -8.9(8) . .
C63 N11 Fe2 N3 175.9(7) . .
C62 N11 Fe2 N4 71.8(8) . .
C63 N11 Fe2 N4 -103.4(7) . .
C62 N11 Fe2 N12 170.8(8) . .
C63 N11 Fe2 N12 -4.4(6) . .
C15 N3 Fe2 N7 170.8(6) . 2_656
C14 N3 Fe2 N7 -4.9(7) . 2_656
C15 N3 Fe2 N8 -108.2(6) . 2_656
C14 N3 Fe2 N8 76.2(7) . 2_656
C15 N3 Fe2 N11 77.5(6) . .
C14 N3 Fe2 N11 -98.2(6) . .
C15 N3 Fe2 N4 -9.0(5) . .
C14 N3 Fe2 N4 175.3(7) . .
C15 N3 Fe2 N12 74(4) . .
C14 N3 Fe2 N12 -101(4) . .
C18 N4 Fe2 N7 6(4) . 2_656
C19 N4 Fe2 N7 -179(100) . 2_656
C18 N4 Fe2 N8 95.8(6) . 2_656
C19 N4 Fe2 N8 -89.5(7) . 2_656
C18 N4 Fe2 N11 -86.2(6) . .
C19 N4 Fe2 N11 88.5(7) . .
C18 N4 Fe2 N3 8.1(6) . .
C19 N4 Fe2 N3 -177.2(7) . .
C18 N4 Fe2 N12 -166.2(6) . .
C19 N4 Fe2 N12 8.5(7) . .
C66 N12 Fe2 N7 -82.9(8) . 2_656
C67 N12 Fe2 N7 86.0(10) . 2_656
C66 N12 Fe2 N8 -163.5(8) . 2_656
C67 N12 Fe2 N8 5.4(10) . 2_656
C66 N12 Fe2 N11 10.8(8) . .
C67 N12 Fe2 N11 179.7(10) . .
C66 N12 Fe2 N3 14(4) . .
C67 N12 Fe2 N3 -177(56) . .
C66 N12 Fe2 N4 96.5(8) . .
C67 N12 Fe2 N4 -94.6(10) . .

loop_
_platon_squeeze_void_nr
_platon_squeeze_void_average_x
_platon_squeeze_void_average_y
_platon_squeeze_void_average_z
_platon_squeeze_void_volume
_platon_squeeze_void_count_electrons
_platon_squeeze_void_content
1 -0.009 -0.003 -0.004 12776 4224 ' '
